data_7216083
loop_
_publ_author_name
'Yucesan, Gundog'
'Yu, Min Hui'
'O'Connor, Charles J.'
'Zubieta, Jon'

_publ_section_title
;
 Structural consequences of the steric effects of the organoimine ligand
 in the oxovanadium--organophosphonate/copper--mephenterpy family of
 hybrid oxides (mephenterpy =
 4&#x2032;-(4-methyphenyl)-2,2&#x2032;&#x2236;6&#x2032;,2&#x2033;-terpyridine)
;
_journal_issue 117
_journal_name_full CrystEngComm
_journal_page_first 711
_journal_paper_doi 10.1039/b511147a
_journal_volume 7
_journal_year 2005
_chemical_formula_moiety '[{Cu(mephenterpy)}VO2(O3PCH2CH2CH2PO3)]'
_chemical_formula_sum 'C25 H24 Cu N3 O8 P2 V'
_chemical_formula_weight 670.89
_chemical_name_common ((Cu(mephenterpy))VO2(HO3PCH2CH2CH2PO3))
_chemical_name_systematic
;
?
;
_space_group_IT_number 2
_symmetry_cell_setting triclinic
_symmetry_space_group_name_Hall '-P 1'
_symmetry_space_group_name_H-M 'P -1'
_atom_sites_solution_hydrogens geom
_atom_sites_solution_primary direct
_atom_sites_solution_secondary difmap
_audit_creation_method SHELXL-97
_cell_angle_alpha 74.024(2)
_cell_angle_beta 81.549(2)
_cell_angle_gamma 80.0350(10)
_cell_formula_units_Z 2
_cell_length_a 8.9849(11)
_cell_length_b 11.2108(11)
_cell_length_c 13.6744(19)
_cell_measurement_reflns_used 8825
_cell_measurement_temperature 96(2)
_cell_measurement_theta_max 32.96
_cell_measurement_theta_min 1.91
_cell_volume 1297.0(3)
_computing_cell_refinement 'Bruker SMART'
_computing_data_collection 'Bruker SMART'
_computing_data_reduction 'Bruker SAINT'
_computing_molecular_graphics 'Bruker SHELXTL and CrystalMaker 6.x'
_computing_publication_material 'Bruker SHELXTL'
_computing_structure_refinement 'SHELXL-97 (Sheldrick, 1997)'
_computing_structure_solution 'SHELXS-97 (Sheldrick, 1990)'
_diffrn_ambient_temperature 96(2)
_diffrn_detector_area_resol_mean '512 x 512'
_diffrn_measured_fraction_theta_full 0.907
_diffrn_measured_fraction_theta_max 0.907
_diffrn_measurement_device_type 'CCD area detector'
_diffrn_measurement_method 'Phi and omega scans'
_diffrn_radiation_monochromator graphite
_diffrn_radiation_source 'fine-focus sealed tube'
_diffrn_radiation_type MoK\a
_diffrn_radiation_wavelength 0.71073
_diffrn_reflns_av_R_equivalents 0.0248
_diffrn_reflns_av_sigmaI/netI 0.0452
_diffrn_reflns_limit_h_max 13
_diffrn_reflns_limit_h_min -13
_diffrn_reflns_limit_k_max 17
_diffrn_reflns_limit_k_min -16
_diffrn_reflns_limit_l_max 19
_diffrn_reflns_limit_l_min -20
_diffrn_reflns_number 17476
_diffrn_reflns_theta_full 32.96
_diffrn_reflns_theta_max 32.96
_diffrn_reflns_theta_min 1.91
_diffrn_standards_decay_% 0.001
_exptl_absorpt_coefficient_mu 1.360
_exptl_absorpt_correction_T_max 0.8220
_exptl_absorpt_correction_T_min 0.6475
_exptl_absorpt_correction_type multi-scan
_exptl_absorpt_process_details 'SADABS SHELX-97 (shledrick, 1997)'
_exptl_crystal_colour green
_exptl_crystal_density_diffrn 1.718
_exptl_crystal_density_method 'not measured'
_exptl_crystal_description block
_exptl_crystal_F_000 682
_exptl_crystal_size_max 0.35
_exptl_crystal_size_mid 0.25
_exptl_crystal_size_min 0.15
_refine_diff_density_max 1.519
_refine_diff_density_min -1.493
_refine_diff_density_rms 0.134
_refine_ls_extinction_method none
_refine_ls_goodness_of_fit_ref 1.050
_refine_ls_hydrogen_treatment refall
_refine_ls_matrix_type full
_refine_ls_number_parameters 366
_refine_ls_number_reflns 8825
_refine_ls_number_restraints 0
_refine_ls_restrained_S_all 1.050
_refine_ls_R_factor_all 0.0559
_refine_ls_R_factor_gt 0.0447
_refine_ls_shift/su_max 0.001
_refine_ls_shift/su_mean 0.000
_refine_ls_structure_factor_coef Fsqd
_refine_ls_weighting_details 'calc w=1/[\s^2^(Fo^2^)+(0.0805P)^2^+1.5864P] where P=(Fo^2^+2Fc^2^)/3'
_refine_ls_weighting_scheme calc
_refine_ls_wR_factor_gt 0.1209
_refine_ls_wR_factor_ref 0.1272
_reflns_number_gt 7219
_reflns_number_total 8825
_reflns_threshold_expression >2sigma(I)
_cod_data_source_file b511147a.txt
_cod_data_source_block Compound3
_cod_original_sg_symbol_H-M P-1
_cod_database_code 7216083

loop_
_symmetry_equiv_pos_as_xyz
'x, y, z'
'-x, -y, -z'

loop_
_atom_site_label
_atom_site_type_symbol
_atom_site_fract_x
_atom_site_fract_y
_atom_site_fract_z
_atom_site_U_iso_or_equiv
_atom_site_adp_type
_atom_site_occupancy
_atom_site_symmetry_multiplicity
_atom_site_calc_flag
_atom_site_refinement_flags
Cu1 Cu 0.62347(4) 0.78206(3) 0.83378(2) 0.01306(8) Uani 1 1 d .
V1 V -0.01015(5) 0.95520(4) 0.78379(3) 0.01488(10) Uani 1 1 d .
P1 P 0.30053(7) 0.79662(6) 0.71859(5) 0.01177(12) Uani 1 1 d .
P2 P 0.16155(7) 1.11815(7) 0.37230(5) 0.01557(14) Uani 1 1 d .
O1 O 0.4109(2) 0.73156(17) 0.79443(13) 0.0132(3) Uani 1 1 d .
O2 O 0.1998(2) 0.70144(18) 0.70888(15) 0.0165(4) Uani 1 1 d .
O3 O 0.1956(2) 0.91055(17) 0.74679(15) 0.0168(4) Uani 1 1 d .
O4 O -0.0395(2) 1.08117(19) 0.82407(17) 0.0233(4) Uani 1 1 d .
O5 O 0.3033(2) 1.16011(19) 0.30598(14) 0.0183(4) Uani 1 1 d .
O6 O -0.0842(2) 0.84505(19) 0.87133(15) 0.0209(4) Uani 1 1 d .
O7 O 0.1080(2) 1.01484(18) 0.33240(15) 0.0187(4) Uani 1 1 d .
O8 O 0.0329(2) 1.22146(19) 0.38136(15) 0.0189(4) Uani 1 1 d .
N1 N 0.4907(3) 0.9443(2) 0.85342(17) 0.0176(4) Uani 1 1 d .
N2 N 0.5478(3) 0.7303(2) 0.97650(16) 0.0145(4) Uani 1 1 d .
N3 N 0.7523(3) 0.6114(2) 0.87499(17) 0.0173(4) Uani 1 1 d .
C1 C 0.4694(4) 1.0536(2) 0.7824(2) 0.0212(5) Uani 1 1 d .
H1 H 0.5365 1.0665 0.7211 0.025 Uiso 1 1 calc R
C2 C 0.3531(4) 1.1484(3) 0.7954(2) 0.0254(6) Uani 1 1 d .
H2 H 0.3399 1.2247 0.7437 0.031 Uiso 1 1 calc R
C3 C 0.2567(4) 1.1297(3) 0.8850(2) 0.0260(6) Uani 1 1 d .
H3 H 0.1760 1.1933 0.8956 0.031 Uiso 1 1 calc R
C4 C 0.2785(4) 1.0171(3) 0.9599(2) 0.0232(6) Uani 1 1 d .
H4 H 0.2136 1.0029 1.0222 0.028 Uiso 1 1 calc R
C5 C 0.3962(4) 0.9267(2) 0.9415(2) 0.0189(5) Uani 1 1 d .
C6 C 0.4342(3) 0.8040(2) 1.01455(19) 0.0180(5) Uani 1 1 d .
C7 C 0.3669(4) 0.7645(3) 1.1138(2) 0.0238(6) Uani 1 1 d .
H7 H 0.2845 0.8166 1.1398 0.029 Uiso 1 1 calc R
C8 C 0.4216(4) 0.6465(2) 1.1759(2) 0.0203(5) Uani 1 1 d .
C9 C 0.5395(3) 0.5719(2) 1.13269(19) 0.0167(5) Uani 1 1 d .
H9 H 0.5782 0.4913 1.1718 0.020 Uiso 1 1 calc R
C10 C 0.5999(3) 0.6162(2) 1.03214(19) 0.0152(5) Uani 1 1 d .
C11 C 0.7220(3) 0.5489(3) 0.9746(2) 0.0170(5) Uani 1 1 d .
C12 C 0.8009(3) 0.4336(3) 1.0171(2) 0.0301(7) Uani 1 1 d .
H12 H 0.7781 0.3918 1.0869 0.036 Uiso 1 1 calc R
C13 C 0.9149(4) 0.3798(4) 0.9553(3) 0.0487(12) Uani 1 1 d .
H13 H 0.9706 0.3002 0.9824 0.058 Uiso 1 1 calc R
C14 C 0.9460(4) 0.4433(4) 0.8546(3) 0.0463(12) Uani 1 1 d .
H14 H 1.0239 0.4082 0.8115 0.056 Uiso 1 1 calc R
C15 C 0.8619(3) 0.5594(3) 0.8166(2) 0.0291(7) Uani 1 1 d .
H15 H 0.8834 0.6028 0.7471 0.035 Uiso 1 1 calc R
C16 C 0.3563(4) 0.6036(3) 1.2833(2) 0.0276(7) Uani 1 1 d .
C17 C 0.2501(4) 0.6776(3) 1.3313(2) 0.0309(7) Uani 1 1 d .
H17A H 0.2164 0.7607 1.2945 0.037 Uiso 1 1 calc R
C18 C 0.1902(4) 0.6349(3) 1.4319(2) 0.0293(7) Uani 1 1 d .
H18A H 0.1160 0.6894 1.4619 0.035 Uiso 1 1 calc R
C19 C 0.2344(6) 0.5178(3) 1.4888(2) 0.0438(11) Uani 1 1 d .
C20 C 0.3356(14) 0.4443(5) 1.4408(4) 0.098(7) Uani 1 1 d .
H20A H 0.3675 0.3607 1.4775 0.141 Uiso 1 1 calc R
C21 C 0.3957(13) 0.4851(5) 1.3398(4) 0.125(10) Uani 1 1 d .
H21A H 0.4662 0.4286 1.3095 0.185 Uiso 1 1 calc R
C22 C 0.1698(7) 0.4714(3) 1.5986(3) 0.0520(13) Uani 1 1 d .
H22A H 0.1515 0.3845 1.6111 0.078 Uiso 1 1 calc R
H22B H 0.0738 0.5241 1.6117 0.078 Uiso 1 1 calc R
H22C H 0.2421 0.4756 1.6443 0.078 Uiso 1 1 calc R
C23 C 0.3095(3) 0.9091(3) 0.5030(2) 0.0204(5) Uani 1 1 d .
H23A H 0.3814 0.9150 0.4401 0.024 Uiso 1 1 calc R
H23B H 0.2401 0.8493 0.5034 0.024 Uiso 1 1 calc R
C24 C 0.2160(3) 1.0377(3) 0.4980(2) 0.0190(5) Uani 1 1 d .
H24A H 0.2759 1.0902 0.5201 0.023 Uiso 1 1 calc R
H24B H 0.1232 1.0274 0.5467 0.023 Uiso 1 1 calc R
C25 C 0.3999(3) 0.8561(3) 0.5960(2) 0.0199(5) Uani 1 1 d .
H25A H 0.4544 0.9231 0.6018 0.024 Uiso 1 1 calc R
H25B H 0.4780 0.7877 0.5811 0.024 Uiso 1 1 calc R
H100 H 0.108(5) 0.735(4) 0.668(3) 0.036(11) Uiso 1 1 d .

loop_
_atom_site_aniso_label
_atom_site_aniso_U_11
_atom_site_aniso_U_22
_atom_site_aniso_U_33
_atom_site_aniso_U_23
_atom_site_aniso_U_13
_atom_site_aniso_U_12
Cu1 0.01386(15) 0.01173(14) 0.00996(14) 0.00416(10) -0.00279(10) -0.00201(10)
V1 0.01174(19) 0.01305(19) 0.0150(2) 0.00295(15) -0.00217(15) 0.00130(14)
P1 0.0085(3) 0.0115(3) 0.0113(3) 0.0034(2) -0.0022(2) 0.0002(2)
P2 0.0085(3) 0.0194(3) 0.0123(3) 0.0078(2) -0.0027(2) -0.0025(2)
O1 0.0096(7) 0.0131(8) 0.0132(8) 0.0035(6) -0.0034(6) -0.0010(6)
O2 0.0142(8) 0.0151(8) 0.0190(9) 0.0000(7) -0.0063(7) -0.0020(7)
O3 0.0132(8) 0.0136(8) 0.0197(9) 0.0008(7) -0.0040(7) 0.0024(6)
O4 0.0199(10) 0.0174(9) 0.0296(11) -0.0035(8) -0.0033(8) 0.0025(7)
O5 0.0103(8) 0.0243(10) 0.0139(8) 0.0074(7) -0.0013(6) -0.0050(7)
O6 0.0206(10) 0.0188(9) 0.0173(9) 0.0044(7) -0.0014(7) -0.0015(7)
O7 0.0146(9) 0.0180(9) 0.0177(9) 0.0065(7) -0.0052(7) -0.0020(7)
O8 0.0130(8) 0.0216(9) 0.0172(9) 0.0035(7) -0.0050(7) -0.0004(7)
N1 0.0289(12) 0.0121(9) 0.0108(9) 0.0008(7) -0.0058(8) -0.0030(8)
N2 0.0194(10) 0.0115(9) 0.0108(9) 0.0020(7) -0.0053(8) -0.0020(8)
N3 0.0112(9) 0.0182(10) 0.0157(10) 0.0062(8) -0.0014(8) -0.0004(8)
C1 0.0381(16) 0.0113(11) 0.0119(11) 0.0026(8) -0.0054(10) -0.0041(10)
C2 0.0453(18) 0.0112(11) 0.0164(12) 0.0022(9) -0.0068(12) -0.0011(11)
C3 0.0444(18) 0.0135(12) 0.0177(12) -0.0033(10) -0.0055(12) 0.0028(12)
C4 0.0399(17) 0.0128(11) 0.0139(11) -0.0018(9) -0.0035(11) 0.0026(11)
C5 0.0325(15) 0.0118(11) 0.0116(11) -0.0009(8) -0.0059(10) -0.0009(10)
C6 0.0296(14) 0.0127(11) 0.0099(10) 0.0004(8) -0.0050(9) -0.0013(10)
C7 0.0428(18) 0.0122(11) 0.0112(11) 0.0006(9) -0.0018(11) 0.0027(11)
C8 0.0362(16) 0.0113(11) 0.0104(11) 0.0002(8) -0.0011(10) -0.0012(10)
C9 0.0239(13) 0.0111(10) 0.0123(10) 0.0027(8) -0.0038(9) -0.0029(9)
C10 0.0176(11) 0.0131(11) 0.0127(10) 0.0024(8) -0.0044(9) -0.0033(9)
C11 0.0099(10) 0.0188(12) 0.0146(11) 0.0072(9) -0.0008(8) -0.0005(9)
C12 0.0194(14) 0.0294(15) 0.0217(14) 0.0157(12) 0.0055(11) 0.0076(11)
C13 0.0317(18) 0.041(2) 0.0346(18) 0.0261(16) 0.0159(15) 0.0242(16)
C14 0.0306(18) 0.042(2) 0.0296(17) 0.0229(15) 0.0185(14) 0.0233(15)
C15 0.0163(13) 0.0284(15) 0.0230(14) 0.0145(11) 0.0069(11) 0.0074(11)
C16 0.054(2) 0.0122(12) 0.0103(11) 0.0003(9) 0.0008(12) 0.0031(12)
C17 0.0260(15) 0.0271(15) 0.0225(14) 0.0095(11) 0.0075(12) 0.0074(12)
C18 0.0279(15) 0.0292(16) 0.0184(13) 0.0056(11) 0.0064(11) 0.0033(12)
C19 0.095(3) 0.0143(13) 0.0117(13) -0.0015(10) 0.0110(16) 0.0023(17)
C20 0.16(2) 0.065(11) 0.064(11) 0.009(9) 0.049(13) 0.039(12)
C21 0.14(2) 0.15(2) 0.069(13) 0.000(13) 0.035(13) 0.090(17)
C22 0.115(4) 0.0171(14) 0.0124(13) 0.0004(11) 0.0145(18) -0.0023(19)
C23 0.0166(12) 0.0250(14) 0.0132(11) 0.0066(9) -0.0044(9) -0.0019(10)
C24 0.0122(11) 0.0248(13) 0.0127(11) 0.0082(9) -0.0025(9) -0.0029(9)
C25 0.0118(11) 0.0246(13) 0.0144(11) 0.0077(9) -0.0013(9) 0.0007(9)

loop_
_atom_type_symbol
_atom_type_description
_atom_type_scat_dispersion_real
_atom_type_scat_dispersion_imag
_atom_type_scat_source
C C 0.0033 0.0016 'International Tables Vol C Tables 4.2.6.8 and 6.1.1.4'
H H 0.0000 0.0000 'International Tables Vol C Tables 4.2.6.8 and 6.1.1.4'
N N 0.0061 0.0033 'International Tables Vol C Tables 4.2.6.8 and 6.1.1.4'
O O 0.0106 0.0060 'International Tables Vol C Tables 4.2.6.8 and 6.1.1.4'
P P 0.1023 0.0942 'International Tables Vol C Tables 4.2.6.8 and 6.1.1.4'
V V 0.3005 0.5294 'International Tables Vol C Tables 4.2.6.8 and 6.1.1.4'
Cu Cu 0.3201 1.2651 'International Tables Vol C Tables 4.2.6.8 and 6.1.1.4'

loop_
_geom_angle_atom_site_label_1
_geom_angle_atom_site_label_2
_geom_angle_atom_site_label_3
_geom_angle
_geom_angle_site_symmetry_1
_geom_angle_site_symmetry_3
O5 Cu1 N2 177.62(9) 2_676 .
O5 Cu1 N3 102.05(9) 2_676 .
N2 Cu1 N3 79.91(9) . .
O5 Cu1 N1 98.75(9) 2_676 .
N2 Cu1 N1 79.11(9) . .
N3 Cu1 N1 157.26(9) . .
O5 Cu1 O1 92.51(7) 2_676 .
N2 Cu1 O1 88.37(8) . .
N3 Cu1 O1 102.12(8) . .
N1 Cu1 O1 85.96(8) . .
O4 V1 O6 108.57(11) . .
O4 V1 O7 108.99(10) . 2_576
O6 V1 O7 108.06(10) . 2_576
O4 V1 O3 111.41(10) . .
O6 V1 O3 112.81(10) . .
O7 V1 O3 106.87(9) 2_576 .
O1 P1 O3 113.61(11) . .
O1 P1 O2 109.12(10) . .
O3 P1 O2 108.80(11) . .
O1 P1 C25 110.13(11) . .
O3 P1 C25 106.35(12) . .
O2 P1 C25 108.70(13) . .
O8 P2 O5 115.27(12) . .
O8 P2 O7 110.89(11) . .
O5 P2 O7 108.95(12) . .
O8 P2 C24 109.01(13) . .
O5 P2 C24 107.35(11) . .
O7 P2 C24 104.79(12) . .
P1 O1 Cu1 133.46(11) . .
P1 O3 V1 137.76(13) . .
P2 O5 Cu1 140.43(12) . 2_676
P2 O7 V1 125.33(11) . 2_576
C1 N1 C5 118.8(3) . .
C1 N1 Cu1 126.8(2) . .
C5 N1 Cu1 113.10(17) . .
C6 N2 C10 121.5(2) . .
C6 N2 Cu1 119.01(17) . .
C10 N2 Cu1 119.18(19) . .
C15 N3 C11 118.9(2) . .
C15 N3 Cu1 127.16(18) . .
C11 N3 Cu1 113.93(18) . .
N1 C1 C2 122.3(3) . .
C3 C2 C1 118.6(3) . .
C2 C3 C4 119.6(3) . .
C5 C4 C3 118.6(3) . .
N1 C5 C4 122.0(2) . .
N1 C5 C6 113.6(2) . .
C4 C5 C6 124.4(3) . .
N2 C6 C7 120.6(2) . .
N2 C6 C5 112.9(2) . .
C7 C6 C5 126.5(3) . .
C6 C7 C8 119.6(3) . .
C9 C8 C7 117.9(2) . .
C9 C8 C16 121.1(2) . .
C7 C8 C16 121.0(3) . .
C10 C9 C8 119.5(2) . .
N2 C10 C9 120.8(2) . .
N2 C10 C11 112.7(2) . .
C9 C10 C11 126.4(2) . .
N3 C11 C12 122.2(3) . .
N3 C11 C10 114.1(2) . .
C12 C11 C10 123.7(2) . .
C11 C12 C13 118.5(3) . .
C14 C13 C12 119.3(3) . .
C13 C14 C15 119.2(3) . .
N3 C15 C14 121.9(3) . .
C21 C16 C17 115.6(3) . .
C21 C16 C8 121.3(3) . .
C17 C16 C8 123.1(3) . .
C16 C17 C18 122.0(3) . .
C19 C18 C17 122.0(3) . .
C20 C19 C18 115.9(3) . .
C20 C19 C22 122.0(3) . .
C18 C19 C22 122.0(3) . .
C19 C20 C21 122.8(4) . .
C16 C21 C20 121.6(4) . .
C24 C23 C25 114.9(3) . .
C23 C24 P2 113.4(2) . .
C23 C25 P1 118.92(19) . .

loop_
_geom_bond_atom_site_label_1
_geom_bond_atom_site_label_2
_geom_bond_distance
_geom_bond_site_symmetry_2
Cu1 O5 1.8978(19) 2_676
Cu1 N2 1.932(2) .
Cu1 N3 2.037(2) .
Cu1 N1 2.056(2) .
Cu1 O1 2.2586(18) .
V1 O4 1.620(2) .
V1 O6 1.624(2) .
V1 O7 1.851(2) 2_576
V1 O3 1.862(2) .
P1 O1 1.4922(18) .
P1 O3 1.555(2) .
P1 O2 1.556(2) .
P1 C25 1.790(3) .
P2 O8 1.506(2) .
P2 O5 1.5162(19) .
P2 O7 1.578(2) .
P2 C24 1.803(3) .
O5 Cu1 1.8978(19) 2_676
O7 V1 1.851(2) 2_576
N1 C1 1.341(3) .
N1 C5 1.356(4) .
N2 C6 1.336(4) .
N2 C10 1.340(3) .
N3 C15 1.332(4) .
N3 C11 1.361(3) .
C1 C2 1.385(4) .
C2 C3 1.380(5) .
C3 C4 1.394(4) .
C4 C5 1.378(4) .
C5 C6 1.479(4) .
C6 C7 1.387(4) .
C7 C8 1.411(4) .
C8 C9 1.398(4) .
C8 C16 1.480(4) .
C9 C10 1.389(4) .
C10 C11 1.476(4) .
C11 C12 1.379(4) .
C12 C13 1.392(5) .
C13 C14 1.378(4) .
C14 C15 1.392(4) .
C16 C21 1.356(5) .
C16 C17 1.368(4) .
C17 C18 1.386(4) .
C18 C19 1.354(4) .
C19 C20 1.342(6) .
C19 C22 1.510(5) .
C20 C21 1.389(6) .
C23 C24 1.527(4) .
C23 C25 1.533(4) .
